data_4062930
_journal_name_full Organometallics
_journal_paper_doi 10.1021/om049771s
_journal_year 2004
_chemical_formula_sum 'C48 H90 B20 Cl2 Na2 O7 Zr'
_chemical_formula_weight 1203.50
_space_group_IT_number 15
_symmetry_cell_setting monoclinic
_symmetry_space_group_name_Hall '-C 2yc'
_symmetry_space_group_name_H-M 'C 1 2/c 1'
_cell_angle_alpha 90.00
_cell_angle_beta 101.953(2)
_cell_angle_gamma 90.00
_cell_formula_units_Z 4
_cell_length_a 15.9343(12)
_cell_length_b 24.1026(19)
_cell_length_c 17.6490(13)
_cell_measurement_temperature 293(2)
_cell_volume 6631.3(9)
_diffrn_ambient_temperature 293(2)
_exptl_crystal_density_diffrn 1.205
_cod_original_sg_symbol_H-M 'C 2/c'
_cod_database_code 4062930

loop_
_symmetry_equiv_pos_as_xyz
'x, y, z'
'-x, y, -z+1/2'
'x+1/2, y+1/2, z'
'-x+1/2, y+1/2, -z+1/2'
'-x, -y, -z'
'x, -y, z-1/2'
'-x+1/2, -y+1/2, -z'
'x+1/2, -y+1/2, z-1/2'

loop_
_atom_site_label
_atom_site_type_symbol
_atom_site_fract_x
_atom_site_fract_y
_atom_site_fract_z
_atom_site_U_iso_or_equiv
_atom_site_adp_type
_atom_site_occupancy
_atom_site_symmetry_multiplicity
_atom_site_calc_flag
_atom_site_refinement_flags
_atom_site_disorder_assembly
_atom_site_disorder_group
Zr Zr 0.5000 0.16434(3) 0.2500 0.0482(2) Uani 1 2 d S . .
C1 C 0.3343(3) 0.1812(2) 0.1521(3) 0.0540(12) Uani 1 1 d . . .
C2 C 0.3257(3) 0.1467(2) 0.2177(3) 0.0519(11) Uani 1 1 d . . .
C3 C 0.3044(3) 0.1564(2) 0.0726(3) 0.0645(14) Uani 1 1 d . . .
H3A H 0.2941 0.1861 0.0348 0.077 Uiso 1 1 calc R . .
H3B H 0.3497 0.1332 0.0607 0.077 Uiso 1 1 calc R . .
C4 C 0.1596(4) 0.1241(3) -0.0006(3) 0.0838(18) Uani 1 1 d . . .
H4A H 0.1648 0.1471 -0.0417 0.101 Uiso 1 1 calc R . .
C5 C 0.0874(5) 0.0920(4) -0.0055(4) 0.109(3) Uani 1 1 d . . .
H5A H 0.0445 0.0927 -0.0501 0.131 Uiso 1 1 calc R . .
C6 C 0.0788(4) 0.0583(3) 0.0571(5) 0.099(2) Uani 1 1 d . . .
H6A H 0.0302 0.0364 0.0538 0.118 Uiso 1 1 calc R . .
C7 C 0.1419(3) 0.0575(3) 0.1231(4) 0.0761(16) Uani 1 1 d . . .
H7A H 0.1353 0.0357 0.1650 0.091 Uiso 1 1 calc R . .
C8 C 0.2162(3) 0.0894(2) 0.1273(3) 0.0634(13) Uani 1 1 d . . .
C9 C 0.2249(3) 0.1227(2) 0.0653(3) 0.0613(13) Uani 1 1 d . . .
C10 C 0.2867(3) 0.0901(2) 0.1988(3) 0.0620(13) Uani 1 1 d . . .
H10A H 0.2639 0.0769 0.2424 0.074 Uiso 1 1 calc R . .
H10B H 0.3314 0.0645 0.1915 0.074 Uiso 1 1 calc R . .
O1 O 0.5420(3) 0.2100(2) -0.0514(3) 0.1031(14) Uani 1 1 d U A 1
C11 C 0.4848(6) 0.2554(5) -0.0536(6) 0.194(6) Uani 1 1 d U A 1
H11A H 0.4264 0.2418 -0.0610 0.233 Uiso 1 1 calc R A 1
H11B H 0.4980 0.2752 -0.0048 0.233 Uiso 1 1 calc R A 1
C12 C 0.4919(7) 0.2909(5) -0.1134(7) 0.178(5) Uani 1 1 d U A 1
H12A H 0.4904 0.3293 -0.0971 0.214 Uiso 1 1 calc R A 1
H12B H 0.4454 0.2849 -0.1577 0.214 Uiso 1 1 calc R A 1
C13 C 0.5707(7) 0.2787(5) -0.1323(8) 0.225(8) Uani 1 1 d U A 1
H13A H 0.6105 0.3092 -0.1181 0.269 Uiso 1 1 calc R A 1
H13B H 0.5636 0.2719 -0.1874 0.269 Uiso 1 1 calc R A 1
C14 C 0.6025(6) 0.2291(4) -0.0885(7) 0.179(5) Uani 1 1 d U A 1
H14A H 0.6159 0.2008 -0.1233 0.214 Uiso 1 1 calc R A 1
H14B H 0.6546 0.2377 -0.0511 0.214 Uiso 1 1 calc R A 1
O2 O 0.4391(4) 0.0899(2) -0.0660(3) 0.1169(17) Uani 1 1 d U A 2
C21 C 0.4020(8) 0.0399(4) -0.0598(6) 0.162(4) Uani 1 1 d U A 2
H21A H 0.4448 0.0108 -0.0554 0.195 Uiso 1 1 calc R A 2
H21B H 0.3781 0.0392 -0.0136 0.195 Uiso 1 1 calc R A 2
C22 C 0.3364(10) 0.0304(6) -0.1257(9) 0.230(7) Uani 1 1 d U A 2
H22A H 0.3442 -0.0054 -0.1485 0.276 Uiso 1 1 calc R A 2
H22B H 0.2807 0.0310 -0.1118 0.276 Uiso 1 1 calc R A 2
C23 C 0.3425(12) 0.0718(7) -0.1761(8) 0.272(10) Uani 1 1 d U A 2
H23A H 0.2860 0.0862 -0.1989 0.326 Uiso 1 1 calc R A 2
H23B H 0.3690 0.0583 -0.2174 0.326 Uiso 1 1 calc R A 2
C24 C 0.3930(11) 0.1132(7) -0.1339(7) 0.320(13) Uani 1 1 d U A 2
H24A H 0.4320 0.1285 -0.1640 0.384 Uiso 1 1 calc R A 2
H24B H 0.3569 0.1429 -0.1219 0.384 Uiso 1 1 calc R A 2
O3 O 0.6640(3) 0.0927(2) -0.0150(3) 0.1168(17) Uani 1 1 d U A 1
C31 C 0.6646(8) 0.0687(5) -0.0891(6) 0.178(5) Uani 1 1 d U A 1
H31A H 0.6525 0.0293 -0.0885 0.214 Uiso 1 1 calc R A 1
H31B H 0.6213 0.0860 -0.1288 0.214 Uiso 1 1 calc R A 1
C32 C 0.7465(8) 0.0776(5) -0.1042(7) 0.178(5) Uani 1 1 d U A 1
H32A H 0.7456 0.1089 -0.1389 0.214 Uiso 1 1 calc R A 1
H32B H 0.7655 0.0451 -0.1284 0.214 Uiso 1 1 calc R A 1
C33 C 0.8032(7) 0.0885(6) -0.0315(7) 0.209(6) Uani 1 1 d U A 1
H33A H 0.8430 0.1180 -0.0369 0.251 Uiso 1 1 calc R A 1
H33B H 0.8358 0.0555 -0.0127 0.251 Uiso 1 1 calc R A 1
C34 C 0.7508(6) 0.1045(6) 0.0198(6) 0.176(5) Uani 1 1 d U A 1
H34A H 0.7672 0.0843 0.0681 0.211 Uiso 1 1 calc R A 1
H34B H 0.7577 0.1438 0.0309 0.211 Uiso 1 1 calc R A 1
O4 O 0.0000 -0.0556(13) 0.2500 0.387(13) Uani 1 2 d SU . 2
C41 C 0.0603(17) 0.0002(12) 0.3019(12) 0.326(14) Uani 1 1 d U B 2
H41A H 0.0576 -0.0044 0.3559 0.392 Uiso 1 1 calc R B 2
H41B H 0.1196 -0.0055 0.2985 0.392 Uiso 1 1 calc R B 2
C42 C 0.042(3) 0.0546(11) 0.2837(13) 0.41(4) Uani 1 1 d U . 2
H42A H 0.0891 0.0722 0.2665 0.492 Uiso 1 1 calc R . 2
H42B H 0.0308 0.0744 0.3285 0.492 Uiso 1 1 calc R . 2
B3 B 0.3505(3) 0.1642(3) 0.3057(3) 0.0556(14) Uani 1 1 d . . .
H3 H 0.3482 0.1276 0.3425 0.067 Uiso 1 1 calc R . .
B4 B 0.4219(4) 0.2207(2) 0.3336(3) 0.0539(13) Uani 1 1 d . . .
H4 H 0.4679 0.2166 0.3891 0.065 Uiso 1 1 calc R . .
B5 B 0.4420(3) 0.2586(2) 0.2518(3) 0.0549(13) Uani 1 1 d . . .
B6 B 0.3829(4) 0.2387(2) 0.1571(3) 0.0556(14) Uani 1 1 d . . .
H6 H 0.4021 0.2474 0.1019 0.067 Uiso 1 1 calc R . .
B7 B 0.2728(4) 0.2424(3) 0.1643(4) 0.0654(16) Uani 1 1 d . . .
H7 H 0.2179 0.2494 0.1161 0.078 Uiso 1 1 calc R . .
B8 B 0.2666(4) 0.2688(3) 0.2547(4) 0.0699(17) Uani 1 1 d . . .
H8 H 0.2099 0.2940 0.2577 0.084 Uiso 1 1 calc R . .
B9 B 0.3139(4) 0.2284(3) 0.3357(4) 0.0648(16) Uani 1 1 d . . .
H9 H 0.2906 0.2297 0.3901 0.078 Uiso 1 1 calc R . .
B10 B 0.3708(4) 0.2856(3) 0.3091(4) 0.0651(16) Uani 1 1 d . . .
H10 H 0.3855 0.3222 0.3467 0.078 Uiso 1 1 calc R . .
B11 B 0.3460(4) 0.2936(3) 0.2059(4) 0.0656(16) Uani 1 1 d . . .
H11 H 0.3451 0.3354 0.1809 0.079 Uiso 1 1 calc R . .
B12 B 0.2522(4) 0.1959(3) 0.2483(3) 0.0650(16) Uani 1 1 d . . .
H12 H 0.1869 0.1786 0.2382 0.078 Uiso 1 1 calc R . .
Cl Cl 0.48471(8) 0.08687(5) 0.15109(7) 0.0610(4) Uani 1 1 d . A .
Na Na 0.54794(14) 0.13247(11) 0.02609(12) 0.0811(7) Uani 1 1 d . . .

loop_
_atom_site_aniso_label
_atom_site_aniso_U_11
_atom_site_aniso_U_22
_atom_site_aniso_U_33
_atom_site_aniso_U_23
_atom_site_aniso_U_13
_atom_site_aniso_U_12
Zr 0.0511(4) 0.0536(4) 0.0409(4) 0.000 0.0120(3) 0.000
C1 0.054(3) 0.064(3) 0.046(3) 0.005(2) 0.014(2) 0.007(2)
C2 0.041(2) 0.067(3) 0.048(3) 0.008(2) 0.009(2) 0.006(2)
C3 0.070(3) 0.078(4) 0.045(3) 0.005(2) 0.013(2) 0.004(3)
C4 0.080(4) 0.115(5) 0.053(4) -0.011(3) 0.005(3) -0.001(4)
C5 0.078(5) 0.166(8) 0.072(5) -0.039(5) -0.008(4) -0.010(5)
C6 0.068(4) 0.124(6) 0.100(5) -0.045(5) 0.009(4) -0.024(4)
C7 0.063(4) 0.088(4) 0.077(4) -0.020(3) 0.015(3) -0.014(3)
C8 0.058(3) 0.071(3) 0.059(3) -0.009(3) 0.009(3) 0.002(3)
C9 0.061(3) 0.076(3) 0.045(3) -0.006(3) 0.006(2) -0.001(3)
C10 0.060(3) 0.065(3) 0.062(3) 0.009(2) 0.015(3) -0.004(2)
O1 0.090(3) 0.125(4) 0.101(3) 0.027(3) 0.033(3) 0.004(3)
C11 0.153(8) 0.285(14) 0.168(10) 0.123(10) 0.088(7) 0.120(9)
C12 0.169(9) 0.200(10) 0.189(10) 0.092(8) 0.092(8) 0.071(8)
C13 0.162(10) 0.230(13) 0.315(18) 0.167(13) 0.127(11) 0.068(9)
C14 0.134(8) 0.188(10) 0.246(12) 0.108(9) 0.114(8) 0.051(6)
O2 0.137(4) 0.124(4) 0.079(3) 0.003(3) -0.003(3) -0.029(3)
C21 0.222(11) 0.117(7) 0.124(7) -0.014(5) -0.019(7) -0.038(7)
C22 0.216(13) 0.216(13) 0.210(14) 0.006(10) -0.067(11) -0.079(11)
C23 0.36(2) 0.259(17) 0.128(10) 0.005(8) -0.103(12) -0.086(15)
C24 0.42(2) 0.269(16) 0.169(12) 0.099(11) -0.171(14) -0.170(16)
O3 0.108(4) 0.153(5) 0.093(3) -0.021(3) 0.031(3) 0.010(3)
C31 0.204(9) 0.203(11) 0.149(8) -0.082(8) 0.088(7) -0.057(9)
C32 0.196(10) 0.234(13) 0.127(7) 0.003(8) 0.084(7) 0.051(9)
C33 0.142(7) 0.350(18) 0.154(9) -0.049(11) 0.075(7) 0.030(10)
C34 0.100(6) 0.290(14) 0.143(8) -0.053(8) 0.037(5) 0.025(7)
O4 0.43(4) 0.44(3) 0.33(3) 0.000 0.18(3) 0.000
C41 0.224(19) 0.65(5) 0.140(15) 0.03(2) 0.109(15) -0.06(3)
C42 0.54(8) 0.53(3) 0.27(4) -0.07(3) 0.35(6) -0.16(4)
B3 0.048(3) 0.072(4) 0.050(3) 0.010(3) 0.015(2) 0.012(3)
B4 0.056(3) 0.064(4) 0.044(3) -0.001(3) 0.015(3) 0.004(3)
B5 0.059(3) 0.057(3) 0.050(3) 0.003(3) 0.015(3) 0.002(3)
B6 0.060(3) 0.063(4) 0.044(3) 0.007(3) 0.013(3) 0.008(3)
B7 0.059(4) 0.078(4) 0.059(4) 0.010(3) 0.011(3) 0.016(3)
B8 0.067(4) 0.081(4) 0.065(4) 0.005(3) 0.023(3) 0.022(3)
B9 0.058(4) 0.082(4) 0.058(4) -0.002(3) 0.021(3) 0.012(3)
B10 0.072(4) 0.064(4) 0.064(4) -0.003(3) 0.024(3) 0.014(3)
B11 0.069(4) 0.064(4) 0.066(4) 0.011(3) 0.018(3) 0.020(3)
B12 0.053(3) 0.087(5) 0.056(4) 0.006(3) 0.014(3) 0.008(3)
Cl 0.0626(8) 0.0624(8) 0.0598(8) -0.0119(6) 0.0165(6) -0.0040(6)
Na 0.0798(15) 0.1054(18) 0.0598(13) 0.0010(12) 0.0181(11) -0.0053(12)

loop_
_geom_bond_atom_site_label_1
_geom_bond_atom_site_label_2
_geom_bond_distance
_geom_bond_site_symmetry_2
_geom_bond_publ_flag
Zr B5 2.455(6) . ?
Zr B5 2.455(6) 2_655 ?
Zr B4 2.516(5) . ?
Zr B4 2.516(5) 2_655 ?
Zr Cl 2.5331(13) 2_655 ?
Zr Cl 2.5331(13) . ?
Zr C2 2.751(4) 2_655 ?
Zr C2 2.751(4) . ?
Zr B3 2.759(5) 2_655 ?
Zr B3 2.759(5) . ?
Zr B6 2.849(5) 2_655 ?
Zr B6 2.849(5) . ?
C1 C2 1.455(6) . ?
C1 C3 1.508(7) . ?
C1 B6 1.583(7) . ?
C1 B7 1.810(7) . ?
C2 C10 1.507(7) . ?
C2 B3 1.579(7) . ?
C2 B12 1.826(7) . ?
C3 C9 1.488(7) . ?
C4 C5 1.374(9) . ?
C4 C9 1.391(7) . ?
C5 C6 1.400(10) . ?
C6 C7 1.372(8) . ?
C7 C8 1.401(7) . ?
C8 C9 1.388(7) . ?
C8 C10 1.505(7) . ?
O1 C14 1.353(8) . ?
O1 C11 1.421(10) . ?
O1 Na 2.306(5) . ?
C11 C12 1.382(11) . ?
C12 C13 1.396(12) . ?
C13 C14 1.456(12) . ?
O2 C21 1.357(9) . ?
O2 C24 1.389(11) . ?
O2 Na 2.352(5) . ?
C21 C22 1.411(13) . ?
C21 C23 2.213(16) . ?
C22 C23 1.354(16) . ?
C23 C24 1.396(15) . ?
O3 C31 1.433(9) . ?
O3 C34 1.420(10) . ?
O3 Na 2.328(5) . ?
C31 C32 1.402(14) . ?
C32 C33 1.432(14) . ?
C33 C34 1.407(11) . ?
O4 C41 1.79(3) . ?
O4 C41 1.79(3) 2 ?
C41 C42 1.37(4) . ?
C42 C42 1.59(7) 2 ?
B3 B4 1.778(8) . ?
B3 B9 1.773(8) . ?
B3 B12 1.847(8) . ?
B3 Na 3.166(6) 2_655 ?
B4 B9 1.739(8) . ?
B4 B10 1.775(8) . ?
B4 B5 1.791(7) . ?
B5 B11 1.788(8) . ?
B5 B10 1.792(8) . ?
B5 B6 1.806(8) . ?
B5 B5 1.862(11) 2_655 ?
B6 B11 1.746(8) . ?
B6 B7 1.788(8) . ?
B7 B8 1.739(9) . ?
B7 B11 1.751(9) . ?
B7 B12 1.940(8) . ?
B8 B9 1.764(9) . ?
B8 B12 1.772(9) . ?
B8 B11 1.776(9) . ?
B8 B10 1.784(9) . ?
B9 B10 1.766(9) . ?
B9 B12 1.825(9) . ?
B10 B11 1.793(9) . ?
Cl Na 2.830(2) . ?
Na B3 3.166(6) 2_655 ?
